data_4317299
loop_
_publ_author_name
'Rosely A. Peralta'
'Adailton J. Bortoluzzi'
'Bernardo de Souza'
'Rafael Jovito'
'Fernando R. Xavier'
'Ricardo A. A. Couto'
'Annelise Casellato'
'Faruk Nome'
'Andrew Dick'
'Lawrence. R. Gahan'
'Gerhard Schenk'
'Graeme R. Hanson'
'Fl\'avia C. S. de Paula'
'Elene C. Pereira-Maia'
'Sergio de P. Machado'
'Patricia C. Severino'
'Claus Pich'
'Tiago Bortolotto'
'Hern\'an Terenzi'
'Eduardo E. Castellano'
'Ademir Neves'
'Mark J. Riley'

_publ_contact_author_address
;
    Depto. de Qu\'imica - UFSC
    88040 - 900 Florian\'opolis, SC
    Brazil
;
_publ_contact_author_email ademir@qmc.ufsc.br
_publ_contact_author_fax 55(48)3316888
_publ_contact_author_name 'Ademir Neves'
_publ_contact_author_phone 55(48)3319219
_publ_section_title
;
 Electronic Structure and Spectro-Structural Correlations of FeIIIZnII
 Biomimetics for Purple Acid Phosphatases: Relevance to DNA Cleavage and
 Cytotoxic Activity
;
_journal_name_full 'Inorganic Chemistry'
_journal_page_first 11421
_journal_page_last 11438
_journal_paper_doi 10.1021/ic101433t
_journal_volume 49
_journal_year 2010
_chemical_formula_sum 'C34 H37 Cl2 Fe N6 O15 Zn'
_chemical_formula_weight 961.82
_chemical_name_systematic
;
 ?
;
_space_group_IT_number 14
_symmetry_cell_setting monoclinic
_symmetry_space_group_name_Hall '-P 2yn'
_symmetry_space_group_name_H-M 'P 1 21/n 1'
_atom_sites_solution_hydrogens geom
_atom_sites_solution_primary direct
_atom_sites_solution_secondary difmap
_audit_creation_method SHELXL-97
_cell_angle_alpha 90.00
_cell_angle_beta 102.762(19)
_cell_angle_gamma 90.00
_cell_formula_units_Z 4
_cell_length_a 10.159(1)
_cell_length_b 20.766(3)
_cell_length_c 19.197(2)
_cell_measurement_reflns_used 25
_cell_measurement_temperature 293(2)
_cell_measurement_theta_max 12.43
_cell_measurement_theta_min 5.57
_cell_volume 3949.8(9)
_computing_structure_refinement 'SHELXL-97 (Sheldrick, 2008)'
_diffrn_ambient_temperature 293(2)
_diffrn_measured_fraction_theta_full 0.877
_diffrn_measured_fraction_theta_max 0.877
_diffrn_measurement_method \w--2\q
_diffrn_radiation_monochromator graphite
_diffrn_radiation_source 'fine-focus sealed tube'
_diffrn_radiation_type MoK\a
_diffrn_radiation_wavelength 0.71069
_diffrn_reflns_av_R_equivalents 0.0829
_diffrn_reflns_av_sigmaI/netI 0.2429
_diffrn_reflns_limit_h_max 9
_diffrn_reflns_limit_h_min -11
_diffrn_reflns_limit_k_max 0
_diffrn_reflns_limit_k_min -24
_diffrn_reflns_limit_l_max 0
_diffrn_reflns_limit_l_min -22
_diffrn_reflns_number 6251
_diffrn_reflns_theta_full 24.97
_diffrn_reflns_theta_max 24.97
_diffrn_reflns_theta_min 1.46
_diffrn_standards_decay_% 1
_diffrn_standards_interval_count 200
_diffrn_standards_number 3
_exptl_absorpt_coefficient_mu 1.187
_exptl_absorpt_correction_T_max 0.682
_exptl_absorpt_correction_T_min 0.610
_exptl_absorpt_correction_type psi-scan
_exptl_crystal_colour 'dark red'
_exptl_crystal_density_diffrn 1.617
_exptl_crystal_density_method 'not measured'
_exptl_crystal_description 'irregular block'
_exptl_crystal_F_000 1972
_exptl_crystal_size_max 0.46
_exptl_crystal_size_mid 0.36
_exptl_crystal_size_min 0.33
_refine_diff_density_max 0.907
_refine_diff_density_min -0.626
_refine_diff_density_rms 0.137
_refine_ls_extinction_method none
_refine_ls_goodness_of_fit_ref 1.001
_refine_ls_hydrogen_treatment constr
_refine_ls_matrix_type full
_refine_ls_number_parameters 492
_refine_ls_number_reflns 6088
_refine_ls_number_restraints 0
_refine_ls_restrained_S_all 1.001
_refine_ls_R_factor_all 0.2654
_refine_ls_R_factor_gt 0.0951
_refine_ls_shift/su_max 0.000
_refine_ls_shift/su_mean 0.000
_refine_ls_structure_factor_coef Fsqd
_refine_ls_weighting_details 'calc w=1/[\s^2^(Fo^2^)+(0.1722P)^2^+0.0000P] where P=(Fo^2^+2Fc^2^)/3'
_refine_ls_weighting_scheme calc
_refine_ls_wR_factor_gt 0.2458
_refine_ls_wR_factor_ref 0.3126
_reflns_number_gt 2572
_reflns_number_total 6088
_reflns_threshold_expression >2\s(I)
_cod_data_source_file ic101433t_si_001_1.cif
_cod_data_source_block complex_4
_cod_depositor_comments
;
The following automatic conversions were performed:

'_symmetry_cell_setting' value 'Monoclinic' changed to 'monoclinic'
according to the built-in table from CIF Core dictionary named
'cif_core.dic' version 2.4.1 from 2010-06-29.

Automatic conversion script
Id: cif_fix_values 1646 2011-03-28 12:23:43Z adriana 
;
_cod_original_cell_volume 3949.8(8)
_cod_original_sg_symbol_H-M 'P 21/n'
_cod_database_code 4317299

loop_
_symmetry_equiv_pos_as_xyz
'x, y, z'
'-x+1/2, y+1/2, -z+1/2'
'-x, -y, -z'
'x-1/2, -y-1/2, z-1/2'

loop_
_atom_site_label
_atom_site_type_symbol
_atom_site_fract_x
_atom_site_fract_y
_atom_site_fract_z
_atom_site_U_iso_or_equiv
_atom_site_adp_type
_atom_site_occupancy
_atom_site_symmetry_multiplicity
_atom_site_calc_flag
_atom_site_refinement_flags
_atom_site_disorder_assembly
_atom_site_disorder_group
Fe1 Fe 0.50337(19) 0.17997(8) 0.31701(10) 0.0442(6) Uani 1 1 d . . .
Zn1 Zn 0.64940(15) 0.21933(7) 0.46838(8) 0.0435(5) Uani 1 1 d . . .
O1 O 0.5045(8) 0.1519(4) 0.4185(4) 0.043(2) Uani 1 1 d . . .
O2 O 0.6540(9) 0.2311(4) 0.3665(5) 0.053(3) Uani 1 1 d . . .
O3 O 0.3592(9) 0.2519(4) 0.3217(5) 0.064(3) Uani 1 1 d . . .
O4 O 0.4907(9) 0.2069(4) 0.2206(4) 0.050(2) Uani 1 1 d . . .
N1 N 0.6268(9) 0.1846(4) 0.5697(5) 0.038(3) Uani 1 1 d . . .
N2 N 0.6174(11) 0.1009(5) 0.2930(5) 0.042(3) Uani 1 1 d . . .
N3 N 0.8504(10) 0.1980(5) 0.5148(6) 0.043(3) Uani 1 1 d . . .
N4 N 0.3442(10) 0.1085(4) 0.2820(5) 0.040(3) Uani 1 1 d . . .
N5 N 0.5600(11) 0.2973(5) 0.5029(6) 0.048(3) Uani 1 1 d . . .
C11 C 0.2643(14) 0.0264(6) 0.5073(7) 0.045(3) Uani 1 1 d . . .
C12 C 0.2269(13) 0.0455(6) 0.4392(7) 0.046(3) Uani 1 1 d . . .
H12 H 0.1460 0.0301 0.4117 0.055 Uiso 1 1 calc R . .
C13 C 0.3048(13) 0.0881(6) 0.4072(7) 0.042(3) Uani 1 1 d . . .
C14 C 0.4274(12) 0.1130(5) 0.4480(6) 0.037(3) Uani 1 1 d . . .
C15 C 0.4667(14) 0.0938(5) 0.5203(7) 0.040(3) Uani 1 1 d . . .
C16 C 0.3867(13) 0.0510(6) 0.5492(7) 0.045(3) Uani 1 1 d . . .
H16 H 0.4143 0.0384 0.5967 0.054 Uiso 1 1 calc R . .
C17 C 0.1843(15) -0.0212(7) 0.5424(8) 0.064(4) Uani 1 1 d . . .
H17A H 0.2296 -0.0275 0.5914 0.096 Uiso 1 1 calc R . .
H17B H 0.1777 -0.0616 0.5176 0.096 Uiso 1 1 calc R . .
H17C H 0.0955 -0.0044 0.5403 0.096 Uiso 1 1 calc R . .
C18 C 0.6011(12) 0.1134(5) 0.5672(7) 0.040(3) Uani 1 1 d . . .
H18A H 0.6048 0.0982 0.6154 0.048 Uiso 1 1 calc R . .
H18B H 0.6727 0.0922 0.5500 0.048 Uiso 1 1 calc R . .
C19 C 0.2485(12) 0.1086(6) 0.3299(7) 0.047(4) Uani 1 1 d . . .
H19A H 0.1740 0.0803 0.3097 0.056 Uiso 1 1 calc R . .
H19B H 0.2121 0.1518 0.3303 0.056 Uiso 1 1 calc R . .
C21 C 0.7471(15) 0.1064(8) 0.2834(8) 0.059(4) Uani 1 1 d . . .
H21 H 0.7954 0.1441 0.2967 0.071 Uiso 1 1 calc R . .
C22 C 0.8048(17) 0.0574(9) 0.2548(8) 0.075(5) Uani 1 1 d . . .
H22 H 0.8934 0.0611 0.2497 0.090 Uiso 1 1 calc R . .
C23 C 0.733(2) 0.0020(9) 0.2332(10) 0.088(6) Uani 1 1 d . . .
H23 H 0.7730 -0.0315 0.2131 0.105 Uiso 1 1 calc R . .
C24 C 0.6060(18) -0.0036(8) 0.2410(8) 0.069(5) Uani 1 1 d . . .
H24 H 0.5563 -0.0406 0.2259 0.082 Uiso 1 1 calc R . .
C25 C 0.5506(12) 0.0456(6) 0.2714(7) 0.041(3) Uani 1 1 d . . .
C26 C 0.4089(13) 0.0421(6) 0.2823(7) 0.051(4) Uani 1 1 d . . .
H26A H 0.4097 0.0211 0.3275 0.061 Uiso 1 1 calc R . .
H26B H 0.3547 0.0160 0.2447 0.061 Uiso 1 1 calc R . .
C31 C 0.9475(17) 0.1935(7) 0.4780(8) 0.060(4) Uani 1 1 d . . .
H31 H 0.9289 0.2038 0.4297 0.072 Uiso 1 1 calc R . .
C32 C 1.0752(16) 0.1737(7) 0.5118(9) 0.064(4) Uani 1 1 d . . .
H32 H 1.1435 0.1701 0.4868 0.077 Uiso 1 1 calc R . .
C33 C 1.0987(17) 0.1594(7) 0.5826(10) 0.070(5) Uani 1 1 d . . .
H33 H 1.1846 0.1468 0.6066 0.084 Uiso 1 1 calc R . .
C34 C 0.9959(16) 0.1635(6) 0.6192(8) 0.055(4) Uani 1 1 d . . .
H34 H 1.0111 0.1525 0.6673 0.067 Uiso 1 1 calc R . .
C35 C 0.8710(13) 0.1841(6) 0.5830(7) 0.041(3) Uani 1 1 d . . .
C36 C 0.7604(12) 0.1953(6) 0.6190(6) 0.041(3) Uani 1 1 d . . .
H36A H 0.7651 0.2391 0.6369 0.049 Uiso 1 1 calc R . .
H36B H 0.7697 0.1664 0.6596 0.049 Uiso 1 1 calc R . .
C41 C 0.4624(14) 0.1688(6) 0.1643(8) 0.047(4) Uani 1 1 d . . .
C42 C 0.5432(17) 0.1699(7) 0.1130(8) 0.066(4) Uani 1 1 d . . .
H42 H 0.6188 0.1964 0.1195 0.079 Uiso 1 1 calc R . .
C43 C 0.5085(17) 0.1311(7) 0.0530(8) 0.064(4) Uani 1 1 d . . .
H43 H 0.5582 0.1336 0.0178 0.077 Uiso 1 1 calc R . .
C44 C 0.4031(18) 0.0897(7) 0.0450(9) 0.065(5) Uani 1 1 d . . .
C45 C 0.3285(16) 0.0863(7) 0.0958(8) 0.056(4) Uani 1 1 d . . .
H45 H 0.2583 0.0567 0.0905 0.067 Uiso 1 1 calc R . .
C46 C 0.3548(13) 0.1254(6) 0.1540(7) 0.044(3) Uani 1 1 d . . .
C47 C 0.2741(13) 0.1248(7) 0.2105(7) 0.050(4) Uani 1 1 d . . .
H47A H 0.2344 0.1671 0.2119 0.060 Uiso 1 1 calc R . .
H47B H 0.2004 0.0945 0.1961 0.060 Uiso 1 1 calc R . .
C51 C 0.5437(14) 0.3569(6) 0.4711(7) 0.054(4) Uani 1 1 d . . .
H51 H 0.5760 0.3641 0.4301 0.065 Uiso 1 1 calc R . .
C52 C 0.4813(17) 0.4057(7) 0.4985(9) 0.072(5) Uani 1 1 d . . .
H52 H 0.4697 0.4454 0.4755 0.087 Uiso 1 1 calc R . .
C53 C 0.4359(18) 0.3967(8) 0.5590(10) 0.082(6) Uani 1 1 d . . .
H53 H 0.3976 0.4309 0.5788 0.098 Uiso 1 1 calc R . .
C54 C 0.4462(14) 0.3368(7) 0.5915(8) 0.059(4) Uani 1 1 d . . .
H54 H 0.4120 0.3291 0.6319 0.071 Uiso 1 1 calc R . .
C55 C 0.5100(14) 0.2889(6) 0.5609(8) 0.054(4) Uani 1 1 d . . .
C56 C 0.5168(14) 0.2214(6) 0.5919(8) 0.058(4) Uani 1 1 d . . .
H56A H 0.5341 0.2236 0.6436 0.070 Uiso 1 1 calc R . .
H56B H 0.4312 0.1996 0.5749 0.070 Uiso 1 1 calc R . .
O2W O 0.2111(15) 0.3028(12) 0.4122(8) 0.203(11) Uani 1 1 d . . .
N40 N 0.371(2) 0.0504(8) -0.0178(9) 0.089(5) Uani 1 1 d . . .
O41 O 0.2723(16) 0.0156(7) -0.0259(7) 0.119(5) Uani 1 1 d . . .
O42 O 0.4393(18) 0.0537(8) -0.0629(7) 0.129(6) Uani 1 1 d . . .
Cl1 Cl 0.4001(5) 0.43164(19) 0.2844(3) 0.0746(13) Uani 1 1 d . . .
O1P O 0.4858(13) 0.3767(7) 0.2951(7) 0.108(4) Uiso 1 1 d . . .
O2P O 0.3857(13) 0.4558(7) 0.2154(7) 0.112(4) Uiso 1 1 d . . .
O3P O 0.4467(17) 0.4795(8) 0.3316(8) 0.140(6) Uiso 1 1 d . . .
O4P O 0.279(3) 0.4090(13) 0.2967(13) 0.257(12) Uiso 1 1 d . . .
Cl2 Cl 0.9047(6) 0.2888(3) 0.2692(3) 0.1059(18) Uani 1 1 d . . .
O5P O 0.857(3) 0.3059(12) 0.3295(13) 0.223(10) Uiso 1 1 d . . .
O6P O 0.9830(18) 0.3380(9) 0.2478(9) 0.158(6) Uiso 1 1 d . . .
O7P O 0.810(2) 0.2593(10) 0.2109(11) 0.181(7) Uiso 1 1 d . . .
O8P O 0.991(3) 0.2341(14) 0.2929(14) 0.236(11) Uiso 1 1 d . . .

loop_
_atom_site_aniso_label
_atom_site_aniso_U_11
_atom_site_aniso_U_22
_atom_site_aniso_U_33
_atom_site_aniso_U_23
_atom_site_aniso_U_13
_atom_site_aniso_U_12
Fe1 0.0486(13) 0.0321(11) 0.0482(12) 0.0003(9) 0.0030(9) -0.0058(9)
Zn1 0.0447(10) 0.0355(9) 0.0477(9) -0.0053(7) 0.0048(7) -0.0039(8)
O1 0.046(5) 0.042(5) 0.039(5) 0.009(4) 0.006(4) -0.007(4)
O2 0.053(6) 0.044(6) 0.060(6) -0.008(4) 0.009(5) -0.026(5)
O3 0.064(7) 0.045(6) 0.076(7) -0.003(5) 0.004(5) 0.006(5)
O4 0.076(7) 0.037(5) 0.034(5) 0.003(4) 0.006(5) -0.011(5)
N1 0.033(6) 0.026(5) 0.053(7) -0.014(5) 0.004(5) 0.015(5)
N2 0.049(8) 0.028(6) 0.043(6) 0.005(5) -0.004(5) 0.000(5)
N3 0.035(7) 0.042(6) 0.054(8) -0.015(5) 0.017(6) -0.010(5)
N4 0.042(7) 0.028(6) 0.042(6) 0.007(5) -0.006(5) -0.007(5)
N5 0.058(8) 0.030(6) 0.048(7) -0.002(5) -0.005(6) -0.003(5)
C11 0.052(9) 0.037(8) 0.045(8) -0.004(7) 0.011(7) -0.004(7)
C12 0.042(9) 0.038(8) 0.057(9) 0.008(7) 0.011(7) 0.000(7)
C13 0.041(8) 0.035(7) 0.048(8) -0.005(6) 0.008(6) -0.012(6)
C14 0.038(8) 0.021(6) 0.048(8) 0.006(6) 0.003(6) 0.005(6)
C15 0.059(9) 0.022(6) 0.045(8) 0.007(6) 0.023(7) 0.009(6)
C16 0.044(9) 0.034(7) 0.057(9) 0.004(7) 0.011(7) 0.005(7)
C17 0.060(10) 0.071(11) 0.068(10) 0.029(9) 0.028(8) -0.007(9)
C18 0.034(8) 0.025(7) 0.054(8) -0.003(6) -0.001(6) 0.000(6)
C19 0.034(8) 0.028(7) 0.072(10) 0.005(7) -0.001(8) -0.011(6)
C21 0.044(10) 0.063(11) 0.069(10) 0.006(9) 0.007(8) 0.007(8)
C22 0.059(11) 0.104(15) 0.060(11) -0.009(10) 0.006(9) 0.024(12)
C23 0.070(14) 0.077(13) 0.113(16) -0.038(11) 0.013(12) 0.010(11)
C24 0.057(12) 0.064(11) 0.084(12) -0.006(9) 0.015(9) 0.004(9)
C25 0.027(8) 0.038(8) 0.057(9) -0.001(7) 0.006(6) 0.008(7)
C26 0.053(10) 0.025(7) 0.064(9) 0.009(7) -0.009(7) 0.003(6)
C31 0.061(11) 0.067(10) 0.057(10) -0.013(8) 0.024(9) -0.009(9)
C32 0.057(11) 0.067(11) 0.078(12) -0.036(9) 0.034(10) 0.010(9)
C33 0.052(11) 0.058(10) 0.092(14) -0.002(10) -0.001(10) 0.007(8)
C34 0.062(11) 0.029(8) 0.076(11) -0.009(7) 0.016(9) -0.006(7)
C35 0.032(8) 0.037(7) 0.045(9) 0.006(7) -0.006(7) -0.007(6)
C36 0.049(9) 0.028(7) 0.039(8) -0.009(6) -0.006(7) -0.005(6)
C41 0.049(9) 0.027(7) 0.059(10) 0.003(7) -0.001(8) 0.003(7)
C42 0.070(11) 0.045(9) 0.078(12) -0.008(8) 0.006(10) -0.007(8)
C43 0.087(13) 0.052(10) 0.053(10) -0.005(8) 0.015(9) 0.001(9)
C44 0.071(12) 0.042(9) 0.069(11) -0.011(8) -0.012(9) 0.010(9)
C45 0.063(11) 0.035(8) 0.065(10) -0.009(8) 0.002(9) -0.008(7)
C46 0.044(8) 0.038(8) 0.041(8) -0.003(6) -0.008(7) 0.012(7)
C47 0.048(9) 0.046(8) 0.049(9) 0.011(7) -0.002(7) 0.003(7)
C51 0.068(10) 0.029(8) 0.057(9) 0.001(7) -0.005(8) -0.002(7)
C52 0.090(13) 0.027(8) 0.080(12) 0.000(9) -0.024(10) 0.012(8)
C53 0.097(15) 0.050(11) 0.084(14) -0.027(10) -0.009(11) 0.007(10)
C54 0.055(10) 0.061(10) 0.054(9) -0.026(8) -0.002(7) 0.010(8)
C55 0.062(10) 0.034(8) 0.053(9) -0.019(7) -0.018(8) 0.007(7)
C56 0.058(10) 0.046(9) 0.070(10) -0.001(8) 0.013(8) -0.005(8)
O2W 0.106(12) 0.39(3) 0.123(13) -0.078(16) 0.053(10) -0.103(16)
N40 0.115(15) 0.061(10) 0.081(12) -0.035(9) 0.000(11) 0.007(10)
O41 0.132(13) 0.098(11) 0.117(12) -0.070(9) 0.009(10) -0.013(10)
O42 0.181(16) 0.133(13) 0.075(10) -0.042(9) 0.033(10) -0.010(12)
Cl1 0.072(3) 0.047(2) 0.099(3) 0.012(2) 0.005(2) 0.003(2)
Cl2 0.116(4) 0.104(4) 0.108(4) -0.005(3) 0.046(3) -0.042(4)

loop_
_atom_type_symbol
_atom_type_description
_atom_type_scat_dispersion_real
_atom_type_scat_dispersion_imag
_atom_type_scat_source
C C 0.0033 0.0016 'International Tables Vol C Tables 4.2.6.8 and 6.1.1.4'
H H 0.0000 0.0000 'International Tables Vol C Tables 4.2.6.8 and 6.1.1.4'
N N 0.0061 0.0033 'International Tables Vol C Tables 4.2.6.8 and 6.1.1.4'
O O 0.0106 0.0060 'International Tables Vol C Tables 4.2.6.8 and 6.1.1.4'
Cl Cl 0.1484 0.1585 'International Tables Vol C Tables 4.2.6.8 and 6.1.1.4'
Fe Fe 0.3463 0.8444 'International Tables Vol C Tables 4.2.6.8 and 6.1.1.4'
Zn Zn 0.2839 1.4301 'International Tables Vol C Tables 4.2.6.8 and 6.1.1.4'

loop_
_geom_angle_atom_site_label_1
_geom_angle_atom_site_label_2
_geom_angle_atom_site_label_3
_geom_angle
_geom_angle_site_symmetry_1
_geom_angle_site_symmetry_3
_geom_angle_publ_flag
O4 Fe1 O2 101.1(4) . . y
O4 Fe1 O1 176.5(4) . . y
O2 Fe1 O1 81.3(3) . . y
O4 Fe1 O3 86.2(4) . . y
O2 Fe1 O3 94.1(4) . . y
O1 Fe1 O3 91.1(4) . . y
O4 Fe1 N2 86.5(4) . . y
O2 Fe1 N2 97.0(4) . . y
O1 Fe1 N2 95.7(4) . . y
O3 Fe1 N2 167.7(4) . . y
O4 Fe1 N4 90.8(4) . . y
O2 Fe1 N4 167.3(4) . . y
O1 Fe1 N4 87.0(4) . . y
O3 Fe1 N4 91.2(4) . . y
N2 Fe1 N4 79.1(4) . . y
O2 Zn1 N5 109.4(4) . . y
O2 Zn1 N3 102.3(4) . . y
N5 Zn1 N3 119.6(4) . . y
O2 Zn1 O1 78.4(3) . . y
N5 Zn1 O1 111.1(4) . . y
N3 Zn1 O1 125.0(4) . . y
O2 Zn1 N1 166.4(3) . . y
N5 Zn1 N1 80.0(4) . . y
N3 Zn1 N1 80.3(4) . . y
O1 Zn1 N1 89.1(3) . . y
C14 O1 Fe1 134.5(7) . . ?
C14 O1 Zn1 128.8(7) . . ?
Fe1 O1 Zn1 95.8(3) . . y
Fe1 O2 Zn1 103.2(4) . . y
C41 O4 Fe1 125.1(8) . . y
C36 N1 C56 112.2(9) . . ?
C36 N1 C18 107.2(9) . . ?
C56 N1 C18 112.2(10) . . ?
C36 N1 Zn1 105.2(7) . . ?
C56 N1 Zn1 108.9(7) . . ?
C18 N1 Zn1 110.9(7) . . ?
C25 N2 C21 117.4(11) . . ?
C25 N2 Fe1 117.6(9) . . ?
C21 N2 Fe1 123.5(9) . . ?
C35 N3 C31 122.6(13) . . ?
C35 N3 Zn1 113.4(9) . . ?
C31 N3 Zn1 123.8(10) . . ?
C47 N4 C19 109.8(10) . . ?
C47 N4 C26 109.7(10) . . ?
C19 N4 C26 110.0(9) . . ?
C47 N4 Fe1 108.0(7) . . ?
C19 N4 Fe1 110.5(7) . . ?
C26 N4 Fe1 108.8(7) . . ?
C55 N5 C51 117.3(12) . . ?
C55 N5 Zn1 116.6(9) . . ?
C51 N5 Zn1 126.1(11) . . ?
C12 C11 C16 118.1(12) . . ?
C12 C11 C17 123.9(13) . . ?
C16 C11 C17 118.0(12) . . ?
C11 C12 C13 123.0(13) . . ?
C14 C13 C12 119.8(12) . . ?
C14 C13 C19 122.0(11) . . ?
C12 C13 C19 118.1(11) . . ?
O1 C14 C15 121.5(11) . . ?
O1 C14 C13 120.9(11) . . ?
C15 C14 C13 117.6(12) . . ?
C16 C15 C14 120.4(12) . . ?
C16 C15 C18 117.4(11) . . ?
C14 C15 C18 122.0(11) . . ?
C15 C16 C11 121.2(12) . . ?
N1 C18 C15 114.3(10) . . ?
N4 C19 C13 116.5(10) . . ?
C22 C21 N2 120.5(15) . . ?
C21 C22 C23 120.3(17) . . ?
C24 C23 C22 119.9(17) . . ?
C23 C24 C25 119.0(16) . . ?
N2 C25 C24 122.9(13) . . ?
N2 C25 C26 115.5(11) . . ?
C24 C25 C26 121.6(13) . . ?
C25 C26 N4 112.3(10) . . ?
N3 C31 C32 120.0(14) . . ?
C33 C32 C31 118.3(14) . . ?
C32 C33 C34 120.6(15) . . ?
C35 C34 C33 118.6(15) . . ?
N3 C35 C34 119.9(14) . . ?
N3 C35 C36 117.9(11) . . ?
C34 C35 C36 122.1(13) . . ?
C35 C36 N1 111.3(10) . . ?
O4 C41 C46 121.7(14) . . ?
O4 C41 C42 120.4(13) . . ?
C46 C41 C42 117.8(13) . . ?
C43 C42 C41 119.3(15) . . ?
C44 C43 C42 120.8(16) . . ?
C43 C44 C45 120.1(15) . . ?
C43 C44 N40 118.8(18) . . ?
C45 C44 N40 121.0(17) . . ?
C46 C45 C44 121.2(15) . . ?
C45 C46 C41 120.5(14) . . ?
C45 C46 C47 123.5(14) . . ?
C41 C46 C47 116.0(12) . . ?
N4 C47 C46 117.3(11) . . ?
C52 C51 N5 121.3(15) . . ?
C53 C52 C51 120.3(15) . . ?
C52 C53 C54 120.3(16) . . ?
C53 C54 C55 116.6(16) . . ?
N5 C55 C54 124.1(14) . . ?
N5 C55 C56 117.0(12) . . ?
C54 C55 C56 118.7(15) . . ?
N1 C56 C55 109.5(12) . . ?
O41 N40 O42 121.4(17) . . ?
O41 N40 C44 118.1(19) . . ?
O42 N40 C44 120(2) . . ?
O3P Cl1 O4P 109.1(13) . . ?
O3P Cl1 O2P 108.5(9) . . ?
O4P Cl1 O2P 111.9(12) . . ?
O3P Cl1 O1P 112.3(9) . . ?
O4P Cl1 O1P 104.0(13) . . ?
O2P Cl1 O1P 111.0(9) . . ?
O5P Cl2 O6P 112.3(13) . . ?
O5P Cl2 O7P 117.3(14) . . ?
O6P Cl2 O7P 113.8(11) . . ?
O5P Cl2 O8P 103.7(15) . . ?
O6P Cl2 O8P 108.5(13) . . ?
O7P Cl2 O8P 99.5(14) . . ?

loop_
_geom_bond_atom_site_label_1
_geom_bond_atom_site_label_2
_geom_bond_distance
_geom_bond_site_symmetry_2
_geom_bond_publ_flag
Fe1 O4 1.910(8) . y
Fe1 O2 1.932(8) . y
Fe1 O1 2.031(8) . y
Fe1 O3 2.107(9) . y
Fe1 N2 2.117(10) . y
Fe1 N4 2.189(9) . y
Fe1 Zn1 3.067(2) . y
Zn1 O2 1.981(9) . y
Zn1 N5 2.038(11) . y
Zn1 N3 2.087(11) . y
Zn1 O1 2.103(8) . y
Zn1 N1 2.135(10) . y
O1 C14 1.335(14) . ?
O4 C41 1.319(15) . ?
N1 C36 1.489(14) . ?
N1 C56 1.491(16) . ?
N1 C18 1.499(14) . ?
N2 C25 1.352(15) . ?
N2 C21 1.375(17) . ?
N3 C35 1.313(15) . ?
N3 C31 1.337(17) . ?
N4 C47 1.439(14) . ?
N4 C19 1.478(16) . ?
N4 C26 1.528(15) . ?
N5 C55 1.333(17) . ?
N5 C51 1.374(16) . ?
C11 C12 1.339(16) . ?
C11 C16 1.418(17) . ?
C11 C17 1.528(18) . ?
C12 C13 1.415(17) . ?
C13 C14 1.415(16) . ?
C13 C19 1.527(17) . ?
C14 C15 1.415(16) . ?
C15 C16 1.399(17) . ?
C15 C18 1.516(17) . ?
C21 C22 1.35(2) . ?
C22 C23 1.37(2) . ?
C23 C24 1.34(2) . ?
C24 C25 1.359(19) . ?
C25 C26 1.502(18) . ?
C31 C32 1.38(2) . ?
C32 C33 1.36(2) . ?
C33 C34 1.38(2) . ?
C34 C35 1.374(18) . ?
C35 C36 1.462(18) . ?
C41 C46 1.397(18) . ?
C41 C42 1.42(2) . ?
C42 C43 1.386(19) . ?
C43 C44 1.36(2) . ?
C44 C45 1.36(2) . ?
C44 N40 1.43(2) . ?
C45 C46 1.359(17) . ?
C46 C47 1.498(18) . ?
C51 C52 1.36(2) . ?
C52 C53 1.35(2) . ?
C53 C54 1.39(2) . ?
C54 C55 1.387(18) . ?
C55 C56 1.519(18) . ?
N40 O41 1.221(19) . ?
N40 O42 1.22(2) . ?
Cl1 O3P 1.358(17) . ?
Cl1 O4P 1.39(3) . ?
Cl1 O2P 1.395(13) . ?
Cl1 O1P 1.422(14) . ?
Cl2 O5P 1.39(3) . ?
Cl2 O6P 1.411(19) . ?
Cl2 O7P 1.44(2) . ?
Cl2 O8P 1.45(3) . ?
